data_4031427
loop_
_publ_author_name
'Cudennec, Y.'

_publ_section_title
;
 Crystal structure of alpha - Al2 (Cr O4)2 Cr2 O7 (H2 O)4
;
_journal_name_full 'Journal of Inorganic and Nuclear Chemistry'
_journal_page_first 1711
_journal_page_last 1713
_journal_volume 39
_journal_year 1977
_chemical_formula_sum 'Al2 Cr4 H8 O19'
_chemical_name_systematic 'Al2 (Cr O4)2 Cr2 O7 (H2 O)4'
_space_group_IT_number 13
_symmetry_space_group_name_Hall '-P 2yac'
_symmetry_space_group_name_H-M 'P 1 2/n 1'
_cell_angle_alpha 90
_cell_angle_beta 90
_cell_angle_gamma 90
_cell_formula_units_Z 2
_cell_length_a 5.329
_cell_length_b 10.48
_cell_length_c 13.3
_cell_volume 742.777
_citation_journal_id_ASTM JINCAO
_cod_data_source_file Cudennec_JINCAO_1977_153.cif
_cod_data_source_block H8Al2Cr4O19
_cod_original_cell_volume 742.7773
_cod_original_sg_symbol_Hall '-P 2yc (x-z,y,z)'
_cod_original_formula_sum 'H8 Al2 Cr4 O19'
_cod_database_code 4031427

loop_
_symmetry_equiv_pos_as_xyz
x,y,z
-x+1/2,y,-z+1/2
-x,-y,-z
x-1/2,-y,z-1/2

loop_
_atom_site_label
_atom_site_type_symbol
_atom_site_fract_x
_atom_site_fract_y
_atom_site_fract_z
_atom_site_occupancy
_atom_site_U_iso_or_equiv
Al2 Al+3 0.25 0.3459 0.25 1 0.0
O8 O-2 0.763 0.5746 0.055 1 0.0
O2 O-2 0.2916 0.0874 0.046 1 0.0
Cr2 Cr+6 0.5797 0.6029 0.1519 1 0.0
O9 O-2 0.013 -0.1158 0.107 1 0.0
O1 O-2 0.8044 0.1131 0.0758 1 0.0
O5 O-2 0.75 0.6757 0.25 1 0.0
O6 O-2 0.367 0.7015 0.12 1 0.0
Cr1 Cr+6 0.5171 0.0953 0.1299 1 0.0
O4 O-2 0.468 0.2197 0.208 1 0.0
O7 O-2 0.466 0.4683 0.188 1 0.0
O3 O-2 0.514 -0.0315 0.192 1 0.0
Al1 Al+3 0 0 0 1 0.0
O10 O-2 0.058 0.3407 0.13 1 0.0
